data_4038804
loop_
_publ_author_name
'Deng, Qingsong'
'Yu, Aimin'
'Zhou, Jie'
'Cao, Qin'
'Meng, Xiangtai'

_publ_section_title
;
 Construction of Benzothiophene or
 Benzothiopheno[2,3-<i>e</i>]azepinedione Derivatives via Three-Component
 Domino or One-Pot Sequences.
;
_journal_issue 19
_journal_name_full 'The Journal of organic chemistry'
_journal_page_first 12270
_journal_page_last 12283
_journal_paper_doi 10.1021/acs.joc.0c01505
_journal_volume 85
_journal_year 2020
_chemical_formula_moiety 'C24 H17 N O3 S'
_chemical_formula_sum 'C24 H17 N O3 S'
_chemical_formula_weight 399.44
_space_group_crystal_system triclinic
_space_group_IT_number 2
_space_group_name_Hall '-P 1'
_space_group_name_H-M_alt 'P -1'
_atom_sites_solution_hydrogens geom
_atom_sites_solution_primary dual
_audit_creation_date 2019-02-27
_audit_creation_method
;
Olex2 1.2-ac3
(compiled 2017.01.05 svn.r3372 for Rigaku Oxford Diffraction, GUI svn.r5289)
;
_cell_angle_alpha 99.201(2)
_cell_angle_beta 111.404(2)
_cell_angle_gamma 102.937(2)
_cell_formula_units_Z 2
_cell_length_a 9.6034(2)
_cell_length_b 10.0317(2)
_cell_length_c 12.4075(2)
_cell_measurement_reflns_used 5510
_cell_measurement_temperature 100
_cell_measurement_theta_max 75.7570
_cell_measurement_theta_min 3.9620
_cell_volume 1045.48(4)
_computing_cell_refinement 'CrysAlisPro 1.171.39.34b (Rigaku OD, 2017)'
_computing_data_collection 'CrysAlisPro 1.171.39.34b (Rigaku OD, 2017)'
_computing_data_reduction 'CrysAlisPro 1.171.39.34b (Rigaku OD, 2017)'
_computing_molecular_graphics 'Olex2 (Dolomanov et al., 2009)'
_computing_publication_material 'Olex2 (Dolomanov et al., 2009)'
_computing_structure_refinement 'ShelXL (Sheldrick, 2015)'
_computing_structure_solution 'ShelXT (Sheldrick, 2015)'
_diffrn_ambient_temperature 100
_diffrn_detector 'CCD plate'
_diffrn_detector_type HyPix
_diffrn_measured_fraction_theta_full 0.998
_diffrn_measured_fraction_theta_max 0.998
_diffrn_measurement_details
;
List of Runs (angles in degrees, time in seconds):

  # Type    Start    End  Width  t~exp~   \w     \q     \k     \f   Frames
--------------------------------------------------------------------------
  1  \w     20.00  56.00   0.50    0.05    --   43.80 -53.00 -39.00   72
  2  \w     78.00 133.00   0.50    0.09    --  111.75 -53.00 -39.00  110
  3  \w     77.00 103.00   0.50    0.09    --  111.75 -94.00 -90.00   52
  4  \w     96.00 121.00   0.50    0.09    --  111.75-125.00 -30.00   50
  5  \w     72.00 123.00   0.50    0.05    --   43.80-178.00  30.00  102
  6  \w     68.00 103.00   0.50    0.09    --  111.75 -94.00  90.00   70
  7  \w     92.00 133.00   0.50    0.09    --  111.75 -45.00  90.00   82
  8  \w     90.00 173.00   0.50    0.09    --  111.75  45.00  30.00  166
  9  \w    153.00 178.00   0.50    0.09    --  111.75 125.00  30.00   50
 10  \w     84.00 117.00   0.50    0.05    --   43.80  53.00 104.00   66
 11  \w     92.00 133.00   0.50    0.09    --  111.75 125.00  30.00   82
 12  \w     91.00 177.00   0.50    0.09    --  111.75  53.00 104.00  172
 13  \w     92.00 158.00   0.50    0.09    --  111.75 125.00 -90.00  132
 14  \w     94.00 157.00   0.50    0.09    --  111.75  45.00-180.00  126
 15  \w     89.00 125.00   0.50    0.09    --  111.75  30.00-120.00   72
 16  \w     41.00  72.00   0.50    0.09    --  111.75 -53.00 -39.00   62
 17  \w     40.00 135.00   0.50    0.09    --  111.75 -77.00 -30.00  190
 18  \w     56.00 118.00   0.50    0.09    --  111.75-125.00-180.00  124
 19  \w     38.00  69.00   0.50    0.09    --  111.75 -94.00 -90.00   62
 20  \w     59.00  85.00   0.50    0.09    --  111.75-125.00 -30.00   52
 21  \w    -30.00  14.00   0.50    0.05    --   43.80 -53.00 -39.00   88
 22  \w     23.00  55.00   0.50    0.05    --   43.80  53.00 104.00   64
 23  \w     -7.00  27.00   0.50    0.05    --  -43.80  53.00 104.00   68
 24  \w    -70.00 -28.00   0.50    0.05    --  -43.80 -53.00 -39.00   84
 25  \w    -88.00 -63.00   0.50    0.09    --  -90.25  53.00 104.00   50
 26  \w    -85.00 -22.00   0.50    0.09    --  -90.25 125.00 120.00  126
 27  \w   -112.00 -14.00   0.50    0.09    --  -90.25  45.00 -60.00  196
 28  \w    -60.00 -22.00   0.50    0.09    --  -90.25 125.00-180.00   76
 29  \w    -95.00 -70.00   0.50    0.09    --  -90.25 125.00-180.00   50
 30  \w   -161.00-136.00   0.50    0.09    --  -90.25 -53.00 -39.00   50
 31  \w   -120.00 -72.00   0.50    0.09    --  -90.25 -53.00 -39.00   96
 32  \w   -117.00 -79.00   0.50    0.05    --  -43.80 -53.00 -39.00   76
 33  \w   -118.00 -88.00   0.50    0.09    --  -90.25 -94.00-180.00   60
 34  \w    -94.00 -39.00   0.50    0.05    --  -43.80-178.00 -30.00  110
 35  \w     63.00 101.00   0.50    0.05    --   43.80 178.00-120.00   76
;
_diffrn_measurement_device 'four-circle diffractometer'
_diffrn_measurement_device_type 'XtaLAB Synergy, Dualflex, HyPix'
_diffrn_measurement_method '\w scans'
_diffrn_orient_matrix_type 'CrysAlisPro convention (1999,Acta A55,543-557)'
_diffrn_orient_matrix_UB_11 -0.0945250000
_diffrn_orient_matrix_UB_12 0.0221448000
_diffrn_orient_matrix_UB_13 0.0747784000
_diffrn_orient_matrix_UB_21 0.0933295000
_diffrn_orient_matrix_UB_22 0.1591850000
_diffrn_orient_matrix_UB_23 0.0473789000
_diffrn_orient_matrix_UB_31 -0.1230199000
_diffrn_orient_matrix_UB_32 0.0298707000
_diffrn_orient_matrix_UB_33 -0.1063287000
_diffrn_radiation_monochromator mirror
_diffrn_radiation_probe x-ray
_diffrn_radiation_type CuK\a
_diffrn_radiation_wavelength 1.54184
_diffrn_reflns_av_R_equivalents 0.0415
_diffrn_reflns_av_unetI/netI 0.0462
_diffrn_reflns_Laue_measured_fraction_full 0.998
_diffrn_reflns_Laue_measured_fraction_max 0.998
_diffrn_reflns_limit_h_max 11
_diffrn_reflns_limit_h_min -11
_diffrn_reflns_limit_k_max 11
_diffrn_reflns_limit_k_min -11
_diffrn_reflns_limit_l_max 14
_diffrn_reflns_limit_l_min -14
_diffrn_reflns_number 9794
_diffrn_reflns_point_group_measured_fraction_full 0.998
_diffrn_reflns_point_group_measured_fraction_max 0.998
_diffrn_reflns_theta_full 67.071
_diffrn_reflns_theta_max 67.071
_diffrn_reflns_theta_min 3.970
_diffrn_source 'micro-focus sealed X-ray tube'
_diffrn_source_type 'PhotonJet (Cu) X-ray Source'
_exptl_absorpt_coefficient_mu 1.573
_exptl_absorpt_correction_T_max 1.00000
_exptl_absorpt_correction_T_min 0.70805
_exptl_absorpt_correction_type multi-scan
_exptl_absorpt_process_details
;
CrysAlisPro 1.171.39.34b (Rigaku Oxford Diffraction, 2017)
Empirical absorption correction using spherical harmonics,
 implemented in SCALE3 ABSPACK scaling algorithm.
;
_exptl_crystal_colour 'clear colourless'
_exptl_crystal_colour_lustre clear
_exptl_crystal_colour_primary colourless
_exptl_crystal_density_diffrn 1.269
_exptl_crystal_description block
_exptl_crystal_F_000 416
_exptl_crystal_size_max 0.2
_exptl_crystal_size_mid 0.2
_exptl_crystal_size_min 0.2
_refine_diff_density_max 0.281
_refine_diff_density_min -0.314
_refine_diff_density_rms 0.054
_refine_ls_extinction_coef 0.0022(5)
_refine_ls_extinction_expression Fc^*^=kFc[1+0.001xFc^2^\l^3^/sin(2\q)]^-1/4^
_refine_ls_extinction_method 'SHELXL-2018/1 (Sheldrick 2018)'
_refine_ls_goodness_of_fit_ref 1.084
_refine_ls_hydrogen_treatment constr
_refine_ls_matrix_type full
_refine_ls_number_parameters 265
_refine_ls_number_reflns 3723
_refine_ls_number_restraints 0
_refine_ls_restrained_S_all 1.084
_refine_ls_R_factor_all 0.0497
_refine_ls_R_factor_gt 0.0439
_refine_ls_shift/su_max 0.001
_refine_ls_shift/su_mean 0.000
_refine_ls_structure_factor_coef Fsqd
_refine_ls_weighting_details 'w=1/[\s^2^(Fo^2^)+(0.0472P)^2^+0.6647P] where P=(Fo^2^+2Fc^2^)/3'
_refine_ls_weighting_scheme calc
_refine_ls_wR_factor_gt 0.1114
_refine_ls_wR_factor_ref 0.1219
_reflns_Friedel_coverage 0.000
_reflns_number_gt 3353
_reflns_number_total 3723
_reflns_threshold_expression 'I > 2\s(I)'
_cod_data_source_file jo0c01505_si_002.cif
_cod_data_source_block hubu-zmh-wy-2-20190227
_cod_depositor_comments 'Adding full bibliography for 4038801--4038807.cif.'
_cod_database_code 4038804
_shelx_shelxl_version_number 2018/1
_chemical_oxdiff_formula 'c h o n'
_shelx_space_group_comment
;
The symmetry employed for this shelxl refinement is uniquely defined
by the following loop, which should always be used as a source of
symmetry information in preference to the above space-group names.
They are only intended as comments.
;
_diffrn_oxdiff_ac3_digest_frames
;
01a4ad310251bf4b2808aa068ddbf79444000725762
;
_reflns_odcompleteness_completeness 99.89
_reflns_odcompleteness_iscentric 1
_reflns_odcompleteness_theta 66.97
_olex2_refinement_description
;
1. Fixed Uiso
 At 1.2 times of:
  All C(H) groups
 At 1.5 times of:
  All C(H,H,H) groups
2.a Aromatic/amide H refined with riding coordinates:
 C3(H3), C6(H6), C4(H4), C5(H5), C9(H9), C10(H10), C24(H24), C12(H12),
 C11(H11), C20(H20), C21(H21)
2.b Idealised Me refined as rotating group:
 C1(H1A,H1B,H1C), C23(H23A,H23B,H23C)
;
_olex2_submission_special_instructions 'No special instructions were received'
_oxdiff_exptl_absorpt_empirical_details
;
Empirical correction (ABSPACK) includes:
- Absorption correction using spherical harmonics
- Frame scaling
;
_oxdiff_exptl_absorpt_empirical_full_max 2.162
_oxdiff_exptl_absorpt_empirical_full_min 0.465

loop_
_space_group_symop_operation_xyz
'x, y, z'
'-x, -y, -z'

loop_
_atom_site_label
_atom_site_type_symbol
_atom_site_fract_x
_atom_site_fract_y
_atom_site_fract_z
_atom_site_U_iso_or_equiv
_atom_site_adp_type
_atom_site_occupancy
_atom_site_site_symmetry_order
_atom_site_calc_flag
_atom_site_refinement_flags_posn
_atom_site_refinement_flags_adp
_atom_site_refinement_flags_occupancy
_atom_site_disorder_assembly
_atom_site_disorder_group
S1 S 0.16680(6) 0.44568(7) 0.00978(4) 0.04139(19) Uani 1 1 d . . . . .
O1 O 0.83594(14) 0.32278(14) 0.34639(11) 0.0234(3) Uani 1 1 d . . . . .
O2 O 0.66470(15) 0.56600(14) 0.35543(12) 0.0287(3) Uani 1 1 d . . . . .
N1 N 0.54671(17) 0.33422(16) 0.32465(13) 0.0221(3) Uani 1 1 d . . . . .
O3 O 0.05325(16) 0.23281(19) 0.11204(13) 0.0424(4) Uani 1 1 d . . . . .
C8 C 0.4405(2) 0.1939(2) 0.26299(16) 0.0237(4) Uani 1 1 d . . . . .
C2 C 0.8167(2) 0.34116(18) 0.45032(15) 0.0203(4) Uani 1 1 d . . . . .
C7 C 0.6691(2) 0.34789(18) 0.44092(16) 0.0215(4) Uani 1 1 d . . . . .
C16 C 0.4373(2) 0.4668(2) 0.17649(16) 0.0239(4) Uani 1 1 d . . . . .
C3 C 0.9310(2) 0.34950(19) 0.56227(16) 0.0243(4) Uani 1 1 d . . . . .
H3 H 1.032338 0.346110 0.570534 0.029 Uiso 1 1 calc R . . . .
C6 C 0.6348(2) 0.36185(19) 0.54067(17) 0.0262(4) Uani 1 1 d . . . . .
H6 H 0.534063 0.366477 0.533088 0.031 Uiso 1 1 calc R . . . .
C4 C 0.8950(2) 0.3628(2) 0.66162(16) 0.0278(4) Uani 1 1 d . . . . .
H4 H 0.972491 0.367729 0.737638 0.033 Uiso 1 1 calc R . . . .
C13 C 0.2794(2) 0.1609(2) 0.19151(16) 0.0278(4) Uani 1 1 d . . . . .
C14 C 0.1962(2) 0.2612(2) 0.14594(16) 0.0311(5) Uani 1 1 d . . . . .
C17 C 0.5569(2) 0.45875(19) 0.28917(16) 0.0227(4) Uani 1 1 d . . . . .
C18 C 0.4671(3) 0.5828(2) 0.12300(17) 0.0303(4) Uani 1 1 d . . . . .
C5 C 0.7486(2) 0.3690(2) 0.65196(17) 0.0278(4) Uani 1 1 d . . . . .
H5 H 0.725960 0.378170 0.720690 0.033 Uiso 1 1 calc R . . . .
C9 C 0.5009(2) 0.0818(2) 0.28565(18) 0.0301(4) Uani 1 1 d . . . . .
H9 H 0.609992 0.102347 0.333303 0.036 Uiso 1 1 calc R . . . .
C1 C 0.9747(2) 0.2879(2) 0.35030(18) 0.0268(4) Uani 1 1 d . . . . .
H1A H 0.973122 0.271275 0.269788 0.040 Uiso 1 1 calc GR . . . .
H1B H 0.977437 0.202034 0.378102 0.040 Uiso 1 1 calc GR . . . .
H1C H 1.068156 0.366663 0.405672 0.040 Uiso 1 1 calc GR . . . .
C15 C 0.2818(2) 0.3864(2) 0.12305(16) 0.0278(4) Uani 1 1 d . . . . .
C10 C 0.4064(3) -0.0586(2) 0.24075(19) 0.0348(5) Uani 1 1 d . . . . .
H10 H 0.451347 -0.132476 0.256745 0.042 Uiso 1 1 calc R . . . .
C24 C 0.6072(3) 0.6899(2) 0.1509(2) 0.0368(5) Uani 1 1 d . . . . .
H24 H 0.702287 0.693362 0.213903 0.044 Uiso 1 1 calc R . . . .
C19 C 0.3282(3) 0.5798(3) 0.02836(19) 0.0391(5) Uani 1 1 d . . . . .
C12 C 0.1856(3) 0.0180(2) 0.14925(18) 0.0384(5) Uani 1 1 d . . . . .
H12 H 0.075960 -0.004000 0.102778 0.046 Uiso 1 1 calc R . . . .
C11 C 0.2466(3) -0.0910(2) 0.17259(19) 0.0399(5) Uani 1 1 d . . . . .
H11 H 0.180464 -0.186634 0.142603 0.048 Uiso 1 1 calc R . . . .
C20 C 0.3295(4) 0.6803(3) -0.0386(2) 0.0616(9) Uani 1 1 d . . . . .
H20 H 0.236024 0.676461 -0.103435 0.074 Uiso 1 1 calc R . . . .
C22 C 0.6060(4) 0.7909(3) 0.0859(3) 0.0551(8) Uani 1 1 d . . . . .
C21 C 0.4675(5) 0.7837(3) -0.0090(3) 0.0678(10) Uani 1 1 d . . . . .
H21 H 0.468902 0.851934 -0.053887 0.081 Uiso 1 1 calc R . . . .
C23 C 0.7542(5) 0.9092(3) 0.1188(3) 0.0841(13) Uani 1 1 d . . . . .
H23A H 0.768929 0.984065 0.186912 0.126 Uiso 1 1 calc GR . . . .
H23B H 0.745890 0.948291 0.049936 0.126 Uiso 1 1 calc GR . . . .
H23C H 0.844117 0.872415 0.140851 0.126 Uiso 1 1 calc GR . . . .

loop_
_atom_site_aniso_label
_atom_site_aniso_U_11
_atom_site_aniso_U_22
_atom_site_aniso_U_33
_atom_site_aniso_U_23
_atom_site_aniso_U_13
_atom_site_aniso_U_12
S1 0.0399(3) 0.0651(4) 0.0223(3) 0.0066(2) 0.0065(2) 0.0366(3)
O1 0.0203(6) 0.0302(7) 0.0220(6) 0.0085(5) 0.0095(5) 0.0100(5)
O2 0.0231(7) 0.0235(7) 0.0355(7) 0.0096(6) 0.0082(6) 0.0053(5)
N1 0.0179(7) 0.0226(8) 0.0236(8) 0.0051(6) 0.0071(6) 0.0054(6)
O3 0.0169(7) 0.0674(11) 0.0312(8) -0.0030(7) 0.0070(6) 0.0074(7)
C8 0.0227(9) 0.0256(10) 0.0202(8) 0.0021(7) 0.0107(7) 0.0025(7)
C2 0.0232(9) 0.0158(8) 0.0222(9) 0.0061(6) 0.0096(7) 0.0056(7)
C7 0.0230(9) 0.0170(8) 0.0224(9) 0.0047(7) 0.0083(7) 0.0044(7)
C16 0.0260(9) 0.0290(10) 0.0249(9) 0.0080(7) 0.0142(8) 0.0167(8)
C3 0.0238(9) 0.0197(9) 0.0261(9) 0.0057(7) 0.0069(7) 0.0069(7)
C6 0.0306(10) 0.0195(9) 0.0325(10) 0.0050(7) 0.0194(8) 0.0061(7)
C4 0.0352(11) 0.0247(10) 0.0190(9) 0.0073(7) 0.0044(8) 0.0112(8)
C13 0.0229(9) 0.0364(11) 0.0194(9) 0.0034(8) 0.0103(7) 0.0011(8)
C14 0.0200(9) 0.0468(12) 0.0188(9) -0.0039(8) 0.0078(7) 0.0055(8)
C17 0.0184(8) 0.0255(9) 0.0264(9) 0.0068(7) 0.0111(7) 0.0081(7)
C18 0.0439(12) 0.0345(11) 0.0279(10) 0.0115(8) 0.0219(9) 0.0264(9)
C5 0.0404(11) 0.0245(10) 0.0232(9) 0.0074(7) 0.0177(8) 0.0106(8)
C9 0.0291(10) 0.0243(10) 0.0334(10) 0.0022(8) 0.0131(8) 0.0053(8)
C1 0.0241(9) 0.0293(10) 0.0319(10) 0.0094(8) 0.0146(8) 0.0115(8)
C15 0.0252(9) 0.0412(11) 0.0191(9) 0.0029(8) 0.0087(7) 0.0191(8)
C10 0.0432(12) 0.0253(10) 0.0333(11) 0.0034(8) 0.0187(9) 0.0041(9)
C24 0.0578(14) 0.0304(11) 0.0457(12) 0.0160(9) 0.0387(11) 0.0236(10)
C19 0.0589(14) 0.0501(14) 0.0284(10) 0.0155(9) 0.0243(10) 0.0399(12)
C12 0.0285(11) 0.0471(13) 0.0227(10) 0.0025(9) 0.0064(8) -0.0079(9)
C11 0.0441(13) 0.0306(11) 0.0292(11) 0.0003(8) 0.0129(9) -0.0086(10)
C20 0.118(3) 0.076(2) 0.0360(13) 0.0333(13) 0.0448(16) 0.079(2)
C22 0.115(2) 0.0365(13) 0.0636(17) 0.0282(12) 0.0733(18) 0.0431(15)
C21 0.149(3) 0.0564(18) 0.0605(17) 0.0422(15) 0.079(2) 0.069(2)
C23 0.166(4) 0.0322(14) 0.104(3) 0.0244(15) 0.113(3) 0.0224(18)

loop_
_atom_type_symbol
_atom_type_description
_atom_type_scat_dispersion_real
_atom_type_scat_dispersion_imag
_atom_type_scat_source
C C 0.0181 0.0091 'International Tables Vol C Tables 4.2.6.8 and 6.1.1.4'
H H 0.0000 0.0000 'International Tables Vol C Tables 4.2.6.8 and 6.1.1.4'
N N 0.0311 0.0180 'International Tables Vol C Tables 4.2.6.8 and 6.1.1.4'
O O 0.0492 0.0322 'International Tables Vol C Tables 4.2.6.8 and 6.1.1.4'
S S 0.3331 0.5567 'International Tables Vol C Tables 4.2.6.8 and 6.1.1.4'

loop_
_geom_angle_atom_site_label_1
_geom_angle_atom_site_label_2
_geom_angle_atom_site_label_3
_geom_angle
_geom_angle_site_symmetry_1
_geom_angle_site_symmetry_3
_geom_angle_publ_flag
C19 S1 C15 91.12(10) . . ?
C2 O1 C1 116.48(14) . . ?
C8 N1 C7 115.27(14) . . ?
C17 N1 C8 130.52(15) . . ?
C17 N1 C7 114.13(14) . . ?
C13 C8 N1 125.19(17) . . ?
C9 C8 N1 116.57(16) . . ?
C9 C8 C13 117.96(17) . . ?
O1 C2 C7 116.07(15) . . ?
O1 C2 C3 124.77(16) . . ?
C3 C2 C7 119.14(16) . . ?
C2 C7 N1 120.07(15) . . ?
C6 C7 N1 118.91(16) . . ?
C6 C7 C2 120.97(17) . . ?
C18 C16 C17 121.55(17) . . ?
C15 C16 C17 125.68(17) . . ?
C15 C16 C18 111.74(17) . . ?
C2 C3 H3 120.3 . . ?
C4 C3 C2 119.38(17) . . ?
C4 C3 H3 120.3 . . ?
C7 C6 H6 120.1 . . ?
C7 C6 C5 119.73(18) . . ?
C5 C6 H6 120.1 . . ?
C3 C4 H4 119.3 . . ?
C5 C4 C3 121.34(17) . . ?
C5 C4 H4 119.3 . . ?
C8 C13 C14 126.41(18) . . ?
C8 C13 C12 118.8(2) . . ?
C12 C13 C14 114.58(18) . . ?
O3 C14 C13 121.3(2) . . ?
O3 C14 C15 118.9(2) . . ?
C15 C14 C13 119.04(16) . . ?
O2 C17 N1 118.84(16) . . ?
O2 C17 C16 119.44(17) . . ?
N1 C17 C16 121.66(16) . . ?
C24 C18 C16 130.41(19) . . ?
C24 C18 C19 118.8(2) . . ?
C19 C18 C16 110.79(19) . . ?
C6 C5 H5 120.3 . . ?
C4 C5 C6 119.44(17) . . ?
C4 C5 H5 120.3 . . ?
C8 C9 H9 119.0 . . ?
C10 C9 C8 122.09(19) . . ?
C10 C9 H9 119.0 . . ?
O1 C1 H1A 109.5 . . ?
O1 C1 H1B 109.5 . . ?
O1 C1 H1C 109.5 . . ?
H1A C1 H1B 109.5 . . ?
H1A C1 H1C 109.5 . . ?
H1B C1 H1C 109.5 . . ?
C16 C15 S1 113.61(16) . . ?
C16 C15 C14 131.76(18) . . ?
C14 C15 S1 114.62(14) . . ?
C9 C10 H10 120.0 . . ?
C11 C10 C9 120.0(2) . . ?
C11 C10 H10 120.0 . . ?
C18 C24 H24 120.1 . . ?
C22 C24 C18 119.8(2) . . ?
C22 C24 H24 120.1 . . ?
C18 C19 S1 112.68(17) . . ?
C20 C19 S1 126.5(2) . . ?
C20 C19 C18 120.8(3) . . ?
C13 C12 H12 118.7 . . ?
C11 C12 C13 122.5(2) . . ?
C11 C12 H12 118.7 . . ?
C10 C11 H11 120.7 . . ?
C12 C11 C10 118.62(19) . . ?
C12 C11 H11 120.7 . . ?
C19 C20 H20 120.5 . . ?
C21 C20 C19 119.0(3) . . ?
C21 C20 H20 120.5 . . ?
C24 C22 C21 120.2(3) . . ?
C24 C22 C23 119.9(3) . . ?
C21 C22 C23 119.8(3) . . ?
C20 C21 C22 121.3(2) . . ?
C20 C21 H21 119.3 . . ?
C22 C21 H21 119.3 . . ?
C22 C23 H23A 109.5 . . ?
C22 C23 H23B 109.5 . . ?
C22 C23 H23C 109.5 . . ?
H23A C23 H23B 109.5 . . ?
H23A C23 H23C 109.5 . . ?
H23B C23 H23C 109.5 . . ?

loop_
_geom_bond_atom_site_label_1
_geom_bond_atom_site_label_2
_geom_bond_distance
_geom_bond_site_symmetry_2
_geom_bond_publ_flag
S1 C15 1.7255(19) . ?
S1 C19 1.724(3) . ?
O1 C2 1.358(2) . ?
O1 C1 1.438(2) . ?
O2 C17 1.226(2) . ?
N1 C8 1.432(2) . ?
N1 C7 1.452(2) . ?
N1 C17 1.384(2) . ?
O3 C14 1.228(2) . ?
C8 C13 1.402(3) . ?
C8 C9 1.398(3) . ?
C2 C7 1.397(3) . ?
C2 C3 1.396(3) . ?
C7 C6 1.387(3) . ?
C16 C17 1.478(3) . ?
C16 C18 1.453(3) . ?
C16 C15 1.374(3) . ?
C3 H3 0.9500 . ?
C3 C4 1.391(3) . ?
C6 H6 0.9500 . ?
C6 C5 1.392(3) . ?
C4 H4 0.9500 . ?
C4 C5 1.383(3) . ?
C13 C14 1.477(3) . ?
C13 C12 1.407(3) . ?
C14 C15 1.469(3) . ?
C18 C24 1.407(3) . ?
C18 C19 1.409(3) . ?
C5 H5 0.9500 . ?
C9 H9 0.9500 . ?
C9 C10 1.387(3) . ?
C1 H1A 0.9800 . ?
C1 H1B 0.9800 . ?
C1 H1C 0.9800 . ?
C10 H10 0.9500 . ?
C10 C11 1.385(3) . ?
C24 H24 0.9500 . ?
C24 C22 1.392(3) . ?
C19 C20 1.406(4) . ?
C12 H12 0.9500 . ?
C12 C11 1.373(4) . ?
C11 H11 0.9500 . ?
C20 H20 0.9500 . ?
C20 C21 1.369(5) . ?
C22 C21 1.395(5) . ?
C22 C23 1.505(5) . ?
C21 H21 0.9500 . ?
C23 H23A 0.9800 . ?
C23 H23B 0.9800 . ?
C23 H23C 0.9800 . ?

loop_
_smtbx_masks_void_nr
_smtbx_masks_void_average_x
_smtbx_masks_void_average_y
_smtbx_masks_void_average_z
_smtbx_masks_void_volume
_smtbx_masks_void_count_electrons
_smtbx_masks_void_content
1 0.440 0.000 0.500 155.4 48.5 ?
